data_1575683
loop_
_publ_author_name
'Ra&#xef;ch Panisello, Ot'
'Jover, Jes&#xfa;s'
'Puigjaner, Cristina'
'Ferrer, Montserrat'
'Mart&#xed;nez, Manuel'

_publ_section_title
;
 Kinetico-mechanistic insights into the photodynamic process of
 Au<sup>I</sup> complexes with the
 CNC<sub>6</sub>H<sub>4</sub>NNC<sub>6</sub>H<sub>5</sub> (iso-Ph)
 azobenzene ligand.
;
_journal_issue 40
_journal_name_full 'Dalton transactions (Cambridge, England : 2003)'
_journal_page_first 15134
_journal_page_last 15143
_journal_paper_doi 10.1039/d5dt01292a
_journal_volume 54
_journal_year 2025
_chemical_formula_moiety 'C13 H9 Au Cl N3'
_chemical_formula_sum 'C13 H9 Au Cl N3'
_chemical_formula_weight 439.65
_space_group_crystal_system triclinic
_space_group_IT_number 2
_space_group_name_Hall '-P 1'
_space_group_name_H-M_alt 'P -1'
_atom_sites_solution_hydrogens geom
_audit_creation_method SHELXL-2019/1
_audit_update_record
;
2025-09-01 deposited with the CCDC.	2025-09-10 downloaded from the CCDC.
;
_cell_angle_alpha 93.9590(10)
_cell_angle_beta 93.1710(10)
_cell_angle_gamma 90.1010(10)
_cell_formula_units_Z 2
_cell_length_a 3.73620(10)
_cell_length_b 5.8097(2)
_cell_length_c 28.4932(10)
_cell_measurement_reflns_used 9899
_cell_measurement_temperature 100(2)
_cell_measurement_theta_max 30.67
_cell_measurement_theta_min 2.87
_cell_volume 616.05(3)
_computing_cell_refinement 'Bruker SAINT'
_computing_data_collection 'Bruker APEX4'
_computing_data_reduction 'Bruker SAINT'
_computing_molecular_graphics 'Bruker SHELXTL'
_computing_publication_material 'Bruker SHELXTL'
_computing_structure_refinement 'SHELXL-2019/1 (Sheldrick, 2019)'
_computing_structure_solution 'SHELXT 2014/5 (Sheldrick, 2014)'
_diffrn_ambient_temperature 100(2)
_diffrn_measured_fraction_theta_full 0.999
_diffrn_measured_fraction_theta_max 0.992
_diffrn_measurement_device_type 'Bruker D8 Venture'
_diffrn_measurement_method '\f and \w scans'
_diffrn_radiation_type MoK\a
_diffrn_radiation_wavelength 0.71073
_diffrn_reflns_av_R_equivalents 0.0575
_diffrn_reflns_av_unetI/netI 0.0370
_diffrn_reflns_Laue_measured_fraction_full 0.999
_diffrn_reflns_Laue_measured_fraction_max 0.992
_diffrn_reflns_limit_h_max 5
_diffrn_reflns_limit_h_min -5
_diffrn_reflns_limit_k_max 8
_diffrn_reflns_limit_k_min -8
_diffrn_reflns_limit_l_max 40
_diffrn_reflns_limit_l_min -40
_diffrn_reflns_number 22201
_diffrn_reflns_point_group_measured_fraction_full 0.999
_diffrn_reflns_point_group_measured_fraction_max 0.992
_diffrn_reflns_theta_full 25.242
_diffrn_reflns_theta_max 30.726
_diffrn_reflns_theta_min 2.153
_diffrn_source microfocus
_exptl_absorpt_coefficient_mu 12.139
_exptl_absorpt_correction_T_max 0.7461
_exptl_absorpt_correction_T_min 0.5327
_exptl_absorpt_correction_type multi-scan
_exptl_absorpt_process_details sadabs
_exptl_crystal_colour orange
_exptl_crystal_density_diffrn 2.370
_exptl_crystal_description prism
_exptl_crystal_F_000 408
_exptl_crystal_size_max 0.471
_exptl_crystal_size_mid 0.122
_exptl_crystal_size_min 0.082
_refine_diff_density_max 1.764
_refine_diff_density_min -2.235
_refine_diff_density_rms 0.238
_refine_ls_extinction_method none
_refine_ls_goodness_of_fit_ref 1.071
_refine_ls_hydrogen_treatment constr
_refine_ls_matrix_type full
_refine_ls_number_parameters 226
_refine_ls_number_reflns 3814
_refine_ls_number_restraints 2
_refine_ls_restrained_S_all 1.077
_refine_ls_R_factor_all 0.0328
_refine_ls_R_factor_gt 0.0291
_refine_ls_shift/su_max 0.004
_refine_ls_shift/su_mean 0.000
_refine_ls_structure_factor_coef Fsqd
_refine_ls_weighting_details 'w=1/[\s^2^(Fo^2^)+(0.0550P)^2^+0.0917P] where P=(Fo^2^+2Fc^2^)/3'
_refine_ls_weighting_scheme calc
_refine_ls_wR_factor_gt 0.0820
_refine_ls_wR_factor_ref 0.0852
_reflns_Friedel_coverage 0.000
_reflns_number_gt 3464
_reflns_number_total 3814
_reflns_threshold_expression 'I > 2\s(I)'
_cod_data_source_file d5dt01292a2.cif
_cod_data_source_block mo_IAPACB139A_0ma_a
_cod_depositor_comments 'Adding full bibliography for 1575683--1575684.cif.'
_cod_database_code 1575683
_shelx_shelxl_version_number 2019/1
_shelx_space_group_comment
;
The symmetry employed for this shelxl refinement is uniquely defined
by the following loop, which should always be used as a source of
symmetry information in preference to the above space-group names.
They are only intended as comments.
;

loop_
_space_group_symop_operation_xyz
'x, y, z'
'-x, -y, -z'

loop_
_atom_site_label
_atom_site_type_symbol
_atom_site_fract_x
_atom_site_fract_y
_atom_site_fract_z
_atom_site_U_iso_or_equiv
_atom_site_adp_type
_atom_site_occupancy
_atom_site_site_symmetry_order
_atom_site_calc_flag
_atom_site_refinement_flags_posn
_atom_site_refinement_flags_adp
_atom_site_refinement_flags_occupancy
_atom_site_disorder_assembly
_atom_site_disorder_group
C1 C 0.7892(11) 0.2385(6) 0.43425(13) 0.0174(7) Uani 1 1 d . . . . .
C2 C 0.8736(9) 0.2436(6) 0.34677(12) 0.0172(6) Uani 1 1 d . . . . .
C3 C 1.0197(10) 0.0506(6) 0.32298(15) 0.0260(8) Uani 1 1 d . . . . .
H3 H 1.082642 -0.082061 0.339247 0.031 Uiso 1 1 calc R U . . .
C4 C 1.0708(10) 0.0559(7) 0.27573(16) 0.0343(10) Uani 1 1 d . . . . .
H4 H 1.166717 -0.074717 0.258958 0.041 Uiso 1 1 calc R U . . .
C5 C 0.9824(10) 0.2522(8) 0.25236(13) 0.0282(8) Uani 1 1 d . . . . .
C6 C 0.8328(9) 0.4437(7) 0.27615(12) 0.0211(7) Uani 1 1 d . . . . .
H6 H 0.768409 0.575635 0.259718 0.025 Uiso 1 1 calc R U . . .
C7 C 0.7785(9) 0.4404(6) 0.32385(11) 0.0162(6) Uani 1 1 d . . . . .
H7 H 0.678463 0.569784 0.340551 0.019 Uiso 1 1 calc R U . . .
Au1 Au 0.73986(3) 0.24830(2) 0.50176(2) 0.01644(7) Uani 1 1 d . . . . .
Cl1 Cl 0.6803(3) 0.26475(17) 0.58084(3) 0.01958(19) Uani 1 1 d . . . . .
N1 N 0.8229(8) 0.2393(5) 0.39475(12) 0.0190(6) Uani 1 1 d . . . . .
N2 N 1.0497(8) 0.2632(6) 0.20362(11) 0.0321(8) Uani 1 1 d D . . . .
N3A N 1.1765(15) 0.0480(9) 0.18833(19) 0.0164(10) Uani 0.5 1 d D . P A -1
C8A C 1.2308(18) 0.0508(11) 0.1396(2) 0.0156(12) Uani 0.5 1 d . . P A -1
C9A C 1.4074(19) -0.1412(11) 0.1206(2) 0.0179(12) Uani 0.5 1 d . . P A -1
H9A H 1.484149 -0.258690 0.140433 0.021 Uiso 0.5 1 calc R U P A -1
C10A C 1.474(2) -0.1636(14) 0.0726(3) 0.0202(14) Uani 0.5 1 d . . P A -1
H10A H 1.597207 -0.294386 0.059844 0.024 Uiso 0.5 1 calc R U P A -1
C11A C 1.3565(18) 0.0082(12) 0.0437(2) 0.0202(13) Uani 0.5 1 d . . P A -1
H11A H 1.394398 -0.006583 0.010969 0.024 Uiso 0.5 1 calc R U P A -1
C12A C 1.1831(17) 0.2022(13) 0.0630(2) 0.0184(13) Uani 0.5 1 d . . P A -1
H12A H 1.106606 0.319346 0.043132 0.022 Uiso 0.5 1 calc R U P A -1
C13A C 1.120(2) 0.2280(15) 0.1108(3) 0.0144(14) Uani 0.5 1 d . . P A -1
H13A H 1.004525 0.361769 0.123666 0.017 Uiso 0.5 1 calc R U P A -1
N3B N 1.1224(15) 0.4905(8) 0.18977(18) 0.0150(10) Uani 0.5 1 d D . P A -2
C8B C 1.2023(17) 0.5022(11) 0.1413(2) 0.0140(11) Uani 0.5 1 d . . P A -2
C9B C 1.110(2) 0.3278(14) 0.1063(3) 0.0155(15) Uani 0.5 1 d . . P A -2
H9B H 0.989510 0.192224 0.113817 0.019 Uiso 0.5 1 calc R U P A -2
C10B C 1.1978(19) 0.3567(12) 0.0604(2) 0.0167(12) Uani 0.5 1 d . . P A -2
H10B H 1.135440 0.239593 0.036419 0.020 Uiso 0.5 1 calc R U P A -2
C11B C 1.3756(17) 0.5540(12) 0.0488(2) 0.0191(13) Uani 0.5 1 d . . P A -2
H11B H 1.438165 0.569428 0.017307 0.023 Uiso 0.5 1 calc R U P A -2
C12B C 1.462(2) 0.7307(15) 0.0840(3) 0.0189(14) Uani 0.5 1 d . . P A -2
H12B H 1.580684 0.866911 0.076338 0.023 Uiso 0.5 1 calc R U P A -2
C13B C 1.3723(17) 0.7036(12) 0.1304(2) 0.0172(12) Uani 0.5 1 d . . P A -2
H13B H 1.427165 0.822280 0.154386 0.021 Uiso 0.5 1 calc R U P A -2

loop_
_atom_site_aniso_label
_atom_site_aniso_U_11
_atom_site_aniso_U_22
_atom_site_aniso_U_33
_atom_site_aniso_U_23
_atom_site_aniso_U_13
_atom_site_aniso_U_12
C1 0.0188(17) 0.0135(15) 0.0206(17) 0.0031(13) 0.0058(13) -0.0031(12)
C2 0.0122(14) 0.0151(15) 0.0236(16) -0.0029(12) -0.0004(12) -0.0013(11)
C3 0.0189(17) 0.0145(15) 0.043(2) -0.0093(15) 0.0013(16) 0.0015(12)
C4 0.0161(17) 0.032(2) 0.051(3) -0.0273(19) 0.0076(17) -0.0030(15)
C5 0.0133(16) 0.048(2) 0.0214(16) -0.0155(16) 0.0037(13) -0.0033(15)
C6 0.0135(15) 0.036(2) 0.0129(14) -0.0039(13) 0.0018(12) 0.0005(13)
C7 0.0149(15) 0.0173(15) 0.0166(14) -0.0012(12) 0.0037(12) -0.0010(11)
Au1 0.01631(10) 0.01251(10) 0.02052(10) 0.00091(6) 0.00152(6) 0.00034(6)
Cl1 0.0181(4) 0.0167(4) 0.0236(4) -0.0041(3) 0.0047(3) 0.0011(3)
N1 0.0170(14) 0.0130(13) 0.0267(15) 0.0018(12) -0.0022(12) -0.0016(10)
N2 0.0195(16) 0.053(2) 0.0209(15) -0.0181(15) -0.0041(12) 0.0118(15)
N3A 0.019(3) 0.016(3) 0.014(2) -0.002(2) 0.004(2) 0.005(2)
C8A 0.019(3) 0.016(3) 0.012(3) -0.002(2) 0.004(2) -0.001(2)
C9A 0.020(3) 0.014(3) 0.020(3) 0.000(2) 0.001(3) 0.001(2)
C10A 0.024(4) 0.020(4) 0.016(3) -0.006(3) 0.001(3) 0.004(3)
C11A 0.023(3) 0.025(3) 0.013(3) -0.001(2) 0.009(2) -0.002(3)
C12A 0.013(3) 0.029(4) 0.014(3) 0.003(3) 0.004(2) 0.001(3)
C13A 0.012(3) 0.019(4) 0.012(3) 0.003(3) 0.001(2) 0.003(3)
N3B 0.018(3) 0.014(2) 0.014(2) 0.0025(19) 0.001(2) 0.0018(19)
C8B 0.013(3) 0.016(3) 0.013(3) 0.003(2) 0.002(2) 0.003(2)
C9B 0.014(3) 0.015(4) 0.018(3) 0.004(3) 0.001(3) 0.004(3)
C10B 0.023(3) 0.015(3) 0.012(3) 0.001(2) 0.000(2) 0.003(2)
C11B 0.016(3) 0.027(3) 0.015(3) 0.003(2) 0.006(2) 0.001(3)
C12B 0.016(3) 0.024(4) 0.017(3) 0.007(3) 0.002(3) -0.001(3)
C13B 0.016(3) 0.021(3) 0.015(3) 0.000(2) 0.000(2) -0.001(2)

loop_
_atom_type_symbol
_atom_type_description
_atom_type_scat_dispersion_real
_atom_type_scat_dispersion_imag
_atom_type_scat_source
C C 0.0033 0.0016 'International Tables Vol C Tables 4.2.6.8 and 6.1.1.4'
H H 0.0000 0.0000 'International Tables Vol C Tables 4.2.6.8 and 6.1.1.4'
Au Au -2.0133 8.8022 'International Tables Vol C Tables 4.2.6.8 and 6.1.1.4'
Cl Cl 0.1484 0.1585 'International Tables Vol C Tables 4.2.6.8 and 6.1.1.4'
N N 0.0061 0.0033 'International Tables Vol C Tables 4.2.6.8 and 6.1.1.4'

loop_
_geom_angle_atom_site_label_1
_geom_angle_atom_site_label_2
_geom_angle_atom_site_label_3
_geom_angle
_geom_angle_site_symmetry_1
_geom_angle_site_symmetry_3
_geom_angle_publ_flag
N1 C1 Au1 177.9(3) . . ?
C7 C2 N1 119.1(3) . . ?
C7 C2 C3 121.8(3) . . ?
N1 C2 C3 119.1(3) . . ?
C4 C3 C2 118.9(4) . . ?
C4 C3 H3 120.5 . . ?
C2 C3 H3 120.5 . . ?
C3 C4 C5 120.1(3) . . ?
C3 C4 H4 119.9 . . ?
C5 C4 H4 119.9 . . ?
C4 C5 C6 120.8(4) . . ?
C4 C5 N2 120.5(3) . . ?
C6 C5 N2 118.7(4) . . ?
C7 C6 C5 119.7(4) . . ?
C7 C6 H6 120.1 . . ?
C5 C6 H6 120.1 . . ?
C6 C7 C2 118.6(3) . . ?
C6 C7 H7 120.7 . . ?
C2 C7 H7 120.7 . . ?
C1 Au1 Cl1 179.26(11) . . ?
C1 N1 C2 178.3(4) . . ?
N3A N2 C5 106.7(4) . . ?
C5 N2 N3B 114.6(3) . . ?
N2 N3A C8A 107.9(5) . . ?
C9A C8A C13A 120.2(6) . . ?
C9A C8A N3A 114.6(6) . . ?
C13A C8A N3A 125.2(6) . . ?
C8A C9A C10A 120.8(7) . . ?
C8A C9A H9A 119.6 . . ?
C10A C9A H9A 119.6 . . ?
C11A C10A C9A 119.1(6) . . ?
C11A C10A H10A 120.4 . . ?
C9A C10A H10A 120.4 . . ?
C10A C11A C12A 119.9(6) . . ?
C10A C11A H11A 120.0 . . ?
C12A C11A H11A 120.0 . . ?
C13A C12A C11A 121.5(7) . . ?
C13A C12A H12A 119.2 . . ?
C11A C12A H12A 119.2 . . ?
C12A C13A C8A 118.4(7) . . ?
C12A C13A H13A 120.8 . . ?
C8A C13A H13A 120.8 . . ?
N2 N3B C8B 115.0(5) . . ?
C13B C8B C9B 121.1(6) . . ?
C13B C8B N3B 115.5(6) . . ?
C9B C8B N3B 123.3(6) . . ?
C10B C9B C8B 118.8(7) . . ?
C10B C9B H9B 120.6 . . ?
C8B C9B H9B 120.6 . . ?
C9B C10B C11B 121.3(6) . . ?
C9B C10B H10B 119.3 . . ?
C11B C10B H10B 119.3 . . ?
C10B C11B C12B 119.7(6) . . ?
C10B C11B H11B 120.2 . . ?
C12B C11B H11B 120.2 . . ?
C13B C12B C11B 119.4(7) . . ?
C13B C12B H12B 120.3 . . ?
C11B C12B H12B 120.3 . . ?
C8B C13B C12B 119.7(6) . . ?
C8B C13B H13B 120.1 . . ?
C12B C13B H13B 120.1 . . ?

loop_
_geom_bond_atom_site_label_1
_geom_bond_atom_site_label_2
_geom_bond_distance
_geom_bond_site_symmetry_2
_geom_bond_publ_flag
C1 N1 1.140(5) . ?
C1 Au1 1.939(4) . ?
C2 C7 1.392(5) . ?
C2 N1 1.392(5) . ?
C2 C3 1.397(5) . ?
C3 C4 1.373(6) . ?
C3 H3 0.9500 . ?
C4 C5 1.391(7) . ?
C4 H4 0.9500 . ?
C5 C6 1.396(5) . ?
C5 N2 1.431(5) . ?
C6 C7 1.387(4) . ?
C6 H6 0.9500 . ?
C7 H7 0.9500 . ?
Au1 Cl1 2.2719(10) . ?
N2 N3A 1.388(5) . ?
N2 N3B 1.434(5) . ?
N3A C8A 1.414(8) . ?
C8A C9A 1.390(9) . ?
C8A C13A 1.410(10) . ?
C9A C10A 1.403(10) . ?
C9A H9A 0.9500 . ?
C10A C11A 1.392(11) . ?
C10A H10A 0.9500 . ?
C11A C12A 1.396(10) . ?
C11A H11A 0.9500 . ?
C12A C13A 1.392(10) . ?
C12A H12A 0.9500 . ?
C13A H13A 0.9500 . ?
N3B C8B 1.436(8) . ?
C8B C13B 1.392(9) . ?
C8B C9B 1.400(10) . ?
C9B C10B 1.386(10) . ?
C9B H9B 0.9500 . ?
C10B C11B 1.392(9) . ?
C10B H10B 0.9500 . ?
C11B C12B 1.409(10) . ?
C11B H11B 0.9500 . ?
C12B C13B 1.402(9) . ?
C12B H12B 0.9500 . ?
C13B H13B 0.9500 . ?

loop_
_geom_torsion_atom_site_label_1
_geom_torsion_atom_site_label_2
_geom_torsion_atom_site_label_3
_geom_torsion_atom_site_label_4
_geom_torsion
_geom_torsion_site_symmetry_1
_geom_torsion_site_symmetry_2
_geom_torsion_site_symmetry_3
_geom_torsion_site_symmetry_4
_geom_torsion_publ_flag
C7 C2 C3 C4 0.1(5) . . . . ?
N1 C2 C3 C4 -179.7(3) . . . . ?
C2 C3 C4 C5 0.9(5) . . . . ?
C3 C4 C5 C6 -1.6(6) . . . . ?
C3 C4 C5 N2 177.2(3) . . . . ?
C4 C5 C6 C7 1.4(5) . . . . ?
N2 C5 C6 C7 -177.4(3) . . . . ?
C5 C6 C7 C2 -0.4(5) . . . . ?
N1 C2 C7 C6 179.5(3) . . . . ?
C3 C2 C7 C6 -0.3(5) . . . . ?
C4 C5 N2 N3A 4.7(5) . . . . ?
C6 C5 N2 N3A -176.5(4) . . . . ?
C4 C5 N2 N3B -149.9(4) . . . . ?
C6 C5 N2 N3B 28.9(5) . . . . ?
C5 N2 N3A C8A 177.5(4) . . . . ?
N2 N3A C8A C9A 171.0(5) . . . . ?
N2 N3A C8A C13A -9.4(9) . . . . ?
C13A C8A C9A C10A -0.9(11) . . . . ?
N3A C8A C9A C10A 178.8(6) . . . . ?
C8A C9A C10A C11A -0.8(11) . . . . ?
C9A C10A C11A C12A 1.5(11) . . . . ?
C10A C11A C12A C13A -0.7(11) . . . . ?
C11A C12A C13A C8A -0.9(11) . . . . ?
C9A C8A C13A C12A 1.7(11) . . . . ?
N3A C8A C13A C12A -178.0(6) . . . . ?
C5 N2 N3B C8B 178.0(4) . . . . ?
N2 N3B C8B C13B -162.1(5) . . . . ?
N2 N3B C8B C9B 19.6(9) . . . . ?
C13B C8B C9B C10B 1.3(11) . . . . ?
N3B C8B C9B C10B 179.6(6) . . . . ?
C8B C9B C10B C11B 0.2(11) . . . . ?
C9B C10B C11B C12B -1.3(11) . . . . ?
C10B C11B C12B C13B 0.9(11) . . . . ?
C9B C8B C13B C12B -1.8(10) . . . . ?
N3B C8B C13B C12B 179.8(6) . . . . ?
C11B C12B C13B C8B 0.7(11) . . . . ?
